data_2213399
loop_
_publ_author_name
'Wan, Rong'
'Ni, Jue-Ping'
'Han, Feng'
'Zhang, Jin-Jun'
'Wang, Jin-Tang'

_publ_section_title
;
 <i>N</i>-Benzylidene-5-(4-methoxyphenyl)-1,3,4-thiadiazol-2-amine
;
_journal_coeditor_code HK2222
_journal_issue 5
_journal_name_full 'Acta Crystallographica Section E'
_journal_page_first o2363
_journal_page_last o2364
_journal_paper_doi 10.1107/S1600536807015668
_journal_volume 63
_journal_year 2007
_chemical_formula_iupac 'C16 H13 N3 O S'
_chemical_formula_moiety 'C16 H13 N3 O S'
_chemical_formula_sum 'C16 H13 N3 O S'
_chemical_formula_weight 295.36
_chemical_melting_point 408
_chemical_name_systematic
;
N-benzylidene-5-(4-methoxyphenyl)-1,3,4-thiadiazol-2-amine
;
_space_group_IT_number 14
_symmetry_cell_setting monoclinic
_symmetry_space_group_name_Hall '-P 2yn'
_symmetry_space_group_name_H-M 'P 1 21/n 1'
_atom_sites_solution_hydrogens geom
_atom_sites_solution_primary direct
_atom_sites_solution_secondary difmap
_audit_creation_method SHELXL-97
_cell_angle_alpha 90.00
_cell_angle_beta 93.10(3)
_cell_angle_gamma 90.00
_cell_formula_units_Z 8
_cell_length_a 7.4253(7)
_cell_length_b 11.5124(11)
_cell_length_c 33.0405(19)
_cell_measurement_reflns_used 25
_cell_measurement_temperature 298(2)
_cell_measurement_theta_max 12
_cell_measurement_theta_min 9
_cell_volume 2820.3(4)
_computing_cell_refinement 'CAD-4 Software'
_computing_data_collection 'CAD-4 Software (Enraf--Nonius, 1989)'
_computing_data_reduction 'XCAD4 (Harms & Wocadlo, 1995)'
_computing_molecular_graphics 'SHELXTL (Siemens, 1996)'
_computing_publication_material SHELXL97
_computing_structure_refinement 'SHELXL97 (Sheldrick, 1997)'
_computing_structure_solution 'SHELXS97 (Sheldrick, 1997)'
_diffrn_ambient_temperature 298(2)
_diffrn_measured_fraction_theta_full 1.000
_diffrn_measured_fraction_theta_max 1.000
_diffrn_measurement_device_type 'Enraf--Nonius CAD-4'
_diffrn_measurement_method \w/2\q
_diffrn_radiation_monochromator graphite
_diffrn_radiation_source 'fine-focus sealed tube'
_diffrn_radiation_type MoK\a
_diffrn_radiation_wavelength 0.71073
_diffrn_reflns_av_R_equivalents 0.0631
_diffrn_reflns_av_sigmaI/netI 0.0357
_diffrn_reflns_limit_h_max 9
_diffrn_reflns_limit_h_min -9
_diffrn_reflns_limit_k_max 14
_diffrn_reflns_limit_k_min 0
_diffrn_reflns_limit_l_max 40
_diffrn_reflns_limit_l_min 0
_diffrn_reflns_number 5940
_diffrn_reflns_theta_full 25.97
_diffrn_reflns_theta_max 25.97
_diffrn_reflns_theta_min 1.23
_diffrn_standards_decay_% 0
_diffrn_standards_interval_time 120
_diffrn_standards_number 3
_exptl_absorpt_coefficient_mu 0.231
_exptl_absorpt_correction_T_max 0.9772
_exptl_absorpt_correction_T_min 0.9552
_exptl_absorpt_correction_type psi-scan
_exptl_absorpt_process_details '(North <i>et al.</i>,  1968)'
_exptl_crystal_colour colorless
_exptl_crystal_density_diffrn 1.391
_exptl_crystal_density_method 'not measured'
_exptl_crystal_description block
_exptl_crystal_F_000 1232
_exptl_crystal_size_max 0.20
_exptl_crystal_size_mid 0.20
_exptl_crystal_size_min 0.10
_refine_diff_density_max 0.130
_refine_diff_density_min -0.128
_refine_ls_extinction_method none
_refine_ls_goodness_of_fit_ref 1.040
_refine_ls_hydrogen_treatment constr
_refine_ls_matrix_type full
_refine_ls_number_parameters 379
_refine_ls_number_reflns 5517
_refine_ls_number_restraints 0
_refine_ls_restrained_S_all 1.040
_refine_ls_R_factor_all 0.1320
_refine_ls_R_factor_gt 0.0772
_refine_ls_shift/su_max 0.000
_refine_ls_shift/su_mean 0.000
_refine_ls_structure_factor_coef Fsqd
_refine_ls_weighting_details 'calc w=1/[\s^2^(Fo^2^)+(0.04P)^2^+P] where P=(Fo^2^+2Fc^2^)/3'
_refine_ls_weighting_scheme calc
_refine_ls_wR_factor_gt 0.1514
_refine_ls_wR_factor_ref 0.1818
_reflns_number_gt 2748
_reflns_number_total 5517
_reflns_threshold_expression I>2\s(I)
_cod_data_source_file hk2222.cif
_cod_data_source_block I
_cod_original_sg_symbol_H-M 'P 21/n'
_cod_database_code 2213399
_cod_database_fobs_code 2213399

loop_
_symmetry_equiv_pos_as_xyz
'x, y, z'
'-x+1/2, y+1/2, -z+1/2'
'-x, -y, -z'
'x-1/2, -y-1/2, z-1/2'

loop_
_atom_site_type_symbol
_atom_site_label
_atom_site_fract_x
_atom_site_fract_y
_atom_site_fract_z
_atom_site_U_iso_or_equiv
_atom_site_adp_type
_atom_site_calc_flag
_atom_site_refinement_flags
_atom_site_occupancy
S S1A -0.96674(19) 0.16823(11) -0.35400(4) 0.1159(4) Uani d . 1
O O1A -0.7959(5) 0.2398(3) -0.15280(11) 0.1242(11) Uani d . 1
C C7A -1.1023(6) 0.1575(4) -0.44499(15) 0.1083(13) Uani d . 1
H H7A -1.1408 0.1058 -0.4256 0.130 Uiso calc R 1
N N2A -0.9606(6) 0.3781(4) -0.37976(14) 0.1221(13) Uani d . 1
N N3A -0.9313(6) 0.3822(4) -0.33829(14) 0.1220(13) Uani d . 1
C C1A -1.0670(7) 0.1961(5) -0.51795(17) 0.1184(16) Uani d . 1
H H1A -0.9920 0.2585 -0.5111 0.142 Uiso calc R 1
C C2A -1.1050(7) 0.1701(5) -0.55798(17) 0.1234(16) Uani d . 1
H H2A -1.0554 0.2144 -0.5781 0.148 Uiso calc R 1
C C3A -1.2180(8) 0.0774(6) -0.56835(17) 0.1274(17) Uani d . 1
H H3A -1.2468 0.0608 -0.5955 0.153 Uiso calc R 1
C C4A -1.2867(7) 0.0107(5) -0.53891(18) 0.1286(17) Uani d . 1
H H4A -1.3611 -0.0519 -0.5459 0.154 Uiso calc R 1
C C5A -1.2462(7) 0.0360(5) -0.49883(17) 0.1170(15) Uani d . 1
H H5A -1.2914 -0.0110 -0.4789 0.140 Uiso calc R 1
C C6A -1.1389(6) 0.1305(4) -0.48766(15) 0.1044(13) Uani d . 1
N N1A -1.0196(6) 0.2492(4) -0.43307(13) 0.1135(12) Uani d . 1
C C8A -0.9877(7) 0.2716(5) -0.39226(16) 0.1057(14) Uani d . 1
C C9A -0.9290(6) 0.2824(4) -0.32011(16) 0.1023(13) Uani d . 1
C C10A -0.8939(6) 0.2659(4) -0.27746(16) 0.1044(13) Uani d . 1
C C11A -0.8283(6) 0.3588(4) -0.25327(16) 0.1073(13) Uani d . 1
H H11A -0.8056 0.4298 -0.2654 0.129 Uiso calc R 1
C C12A -0.7970(6) 0.3469(4) -0.21227(16) 0.1120(14) Uani d . 1
H H12A -0.7529 0.4095 -0.1969 0.134 Uiso calc R 1
C C13A -0.8311(7) 0.2413(5) -0.19337(16) 0.1101(14) Uani d . 1
C C14A -0.8956(6) 0.1498(4) -0.21647(15) 0.1085(13) Uani d . 1
H H14A -0.9174 0.0787 -0.2043 0.130 Uiso calc R 1
C C15A -0.9279(6) 0.1632(4) -0.25756(15) 0.1105(14) Uani d . 1
H H15A -0.9746 0.1007 -0.2726 0.133 Uiso calc R 1
C C16A -0.8176(8) 0.1293(5) -0.13329(15) 0.143(2) Uani d . 1
H H16C -0.7903 0.1373 -0.1047 0.215 Uiso calc R 1
H H16B -0.7372 0.0737 -0.1443 0.215 Uiso calc R 1
H H16A -0.9398 0.1032 -0.1379 0.215 Uiso calc R 1
S S1B -1.05294(19) -0.16176(11) -0.15227(4) 0.1145(4) Uani d . 1
O O1B -1.2098(5) -0.2250(3) -0.35440(10) 0.1243(11) Uani d . 1
C C7B -0.9097(6) -0.1513(4) -0.06168(14) 0.1079(13) Uani d . 1
H H7B -0.8806 -0.0968 -0.0810 0.129 Uiso calc R 1
N N2B -1.0263(6) -0.3716(4) -0.12832(13) 0.1223(13) Uani d . 1
N N3B -1.0579(6) -0.3770(3) -0.16995(13) 0.1223(13) Uani d . 1
C C1B -0.7581(7) -0.0327(5) -0.00898(16) 0.1161(15) Uani d . 1
H H1B -0.7171 0.0154 -0.0292 0.139 Uiso calc R 1
C C2B -0.7090(7) -0.0088(5) 0.03105(18) 0.1238(16) Uani d . 1
H H2B -0.6347 0.0542 0.0377 0.149 Uiso calc R 1
C C3B -0.7711(8) -0.0794(6) 0.06109(17) 0.1300(18) Uani d . 1
H H3B -0.7383 -0.0643 0.0881 0.156 Uiso calc R 1
C C4B -0.8817(8) -0.1722(5) 0.05105(17) 0.1262(17) Uani d . 1
H H4B -0.9245 -0.2189 0.0714 0.151 Uiso calc R 1
C C5B -0.9288(7) -0.1960(5) 0.01135(16) 0.1147(15) Uani d . 1
H H5B -1.0029 -0.2591 0.0049 0.138 Uiso calc R 1
C C6B -0.8662(7) -0.1259(4) -0.01973(14) 0.1035(13) Uani d . 1
N N1B -0.9866(6) -0.2455(4) -0.07363(13) 0.1091(12) Uani d . 1
C C8B -1.0180(7) -0.2647(4) -0.11495(16) 0.1086(14) Uani d . 1
C C9B -1.0742(6) -0.2743(4) -0.18673(15) 0.1033(13) Uani d . 1
C C10B -1.1107(6) -0.2575(4) -0.23040(14) 0.0989(12) Uani d . 1
C C11B -1.0797(6) -0.3497(4) -0.25734(15) 0.1072(13) Uani d . 1
H H11B -1.0349 -0.4202 -0.2474 0.129 Uiso calc R 1
C C12B -1.1154(6) -0.3354(5) -0.29794(15) 0.1111(14) Uani d . 1
H H12B -1.0967 -0.3967 -0.3155 0.133 Uiso calc R 1
C C13B -1.1795(7) -0.2298(4) -0.31327(15) 0.1031(13) Uani d . 1
C C14B -1.2111(6) -0.1380(4) -0.28740(14) 0.1088(14) Uani d . 1
H H14B -1.2546 -0.0674 -0.2975 0.131 Uiso calc R 1
C C15B -1.1760(6) -0.1543(4) -0.24619(14) 0.1035(12) Uani d . 1
H H15B -1.1974 -0.0934 -0.2286 0.124 Uiso calc R 1
C C16B -1.2734(8) -0.1175(4) -0.37071(15) 0.1358(19) Uani d . 1
H H16F -1.2909 -0.1241 -0.3996 0.204 Uiso calc R 1
H H16E -1.1864 -0.0577 -0.3642 0.204 Uiso calc R 1
H H16D -1.3858 -0.0980 -0.3594 0.204 Uiso calc R 1

loop_
_atom_site_aniso_label
_atom_site_aniso_U_11
_atom_site_aniso_U_22
_atom_site_aniso_U_33
_atom_site_aniso_U_12
_atom_site_aniso_U_13
_atom_site_aniso_U_23
S1A 0.1345(10) 0.0911(8) 0.1218(10) -0.0004(8) 0.0048(8) -0.0009(7)
O1A 0.151(3) 0.104(2) 0.118(2) 0.001(2) 0.014(2) -0.007(2)
C7A 0.112(3) 0.095(3) 0.119(4) 0.003(3) 0.012(3) 0.005(3)
N2A 0.142(4) 0.102(3) 0.123(3) -0.003(3) 0.008(3) 0.003(3)
N3A 0.134(3) 0.107(3) 0.125(3) -0.001(3) 0.011(3) -0.003(3)
C1A 0.124(4) 0.106(4) 0.126(4) -0.005(3) 0.005(3) 0.005(3)
C2A 0.128(4) 0.111(4) 0.131(4) 0.000(3) 0.008(3) 0.012(3)
C3A 0.124(4) 0.140(5) 0.118(4) 0.010(4) 0.002(3) -0.002(4)
C4A 0.128(4) 0.121(4) 0.136(4) 0.004(3) 0.000(4) -0.013(4)
C5A 0.114(4) 0.105(4) 0.132(4) -0.002(3) 0.009(3) -0.007(3)
C6A 0.102(3) 0.101(3) 0.111(3) 0.002(3) 0.009(3) -0.002(3)
N1A 0.115(3) 0.107(3) 0.119(3) 0.001(2) 0.006(2) -0.001(2)
C8A 0.103(3) 0.098(3) 0.117(4) 0.002(3) 0.016(3) 0.005(3)
C9A 0.093(3) 0.094(3) 0.121(4) 0.003(2) 0.018(3) 0.000(3)
C10A 0.096(3) 0.092(3) 0.125(4) 0.003(2) 0.006(3) -0.006(3)
C11A 0.106(3) 0.089(3) 0.127(4) 0.001(3) 0.011(3) 0.001(3)
C12A 0.115(3) 0.092(3) 0.130(4) -0.005(3) 0.008(3) -0.010(3)
C13A 0.117(4) 0.098(3) 0.115(4) 0.001(3) 0.006(3) -0.008(3)
C14A 0.120(4) 0.088(3) 0.117(3) -0.005(3) 0.007(3) -0.003(3)
C15A 0.113(3) 0.096(3) 0.122(4) -0.004(3) 0.008(3) -0.008(3)
C16A 0.190(6) 0.118(4) 0.122(4) -0.008(4) 0.016(4) 0.005(3)
S1B 0.1308(10) 0.0942(8) 0.1185(9) 0.0013(8) 0.0077(7) -0.0005(7)
O1B 0.156(3) 0.105(2) 0.111(2) 0.007(2) 0.003(2) -0.0021(19)
C7B 0.110(3) 0.102(3) 0.112(3) 0.007(3) 0.012(3) 0.001(3)
N2B 0.155(4) 0.095(3) 0.116(3) -0.009(3) 0.004(3) 0.004(2)
N3B 0.154(4) 0.088(3) 0.125(3) 0.002(2) 0.008(3) 0.004(2)
C1B 0.119(4) 0.102(4) 0.128(4) -0.001(3) 0.014(3) -0.004(3)
C2B 0.127(4) 0.111(4) 0.133(4) 0.005(3) 0.006(3) -0.017(3)
C3B 0.142(5) 0.134(5) 0.114(4) 0.021(4) 0.001(3) -0.012(4)
C4B 0.132(4) 0.127(5) 0.119(4) 0.006(4) 0.009(3) 0.008(3)
C5B 0.113(4) 0.116(4) 0.116(4) 0.003(3) 0.007(3) 0.000(3)
C6B 0.111(3) 0.096(3) 0.103(3) 0.009(3) 0.010(3) -0.002(3)
N1B 0.113(3) 0.099(3) 0.116(3) -0.004(2) 0.012(2) -0.001(2)
C8B 0.116(4) 0.091(3) 0.119(4) -0.001(3) 0.003(3) -0.001(3)
C9B 0.107(4) 0.087(3) 0.115(3) -0.006(2) 0.004(3) 0.003(3)
C10B 0.094(3) 0.098(3) 0.105(3) -0.002(2) 0.012(2) 0.003(2)
C11B 0.108(3) 0.088(3) 0.127(4) 0.002(2) 0.012(3) -0.003(3)
C12B 0.117(4) 0.103(3) 0.114(3) 0.001(3) 0.013(3) -0.011(3)
C13B 0.107(3) 0.095(3) 0.108(3) -0.005(3) 0.011(3) -0.004(3)
C14B 0.115(3) 0.094(3) 0.117(3) -0.002(3) 0.004(3) -0.004(3)
C15B 0.108(3) 0.092(3) 0.112(3) -0.003(3) 0.014(3) -0.003(3)
C16B 0.184(6) 0.097(3) 0.125(4) 0.001(4) -0.006(4) 0.008(3)

loop_
_atom_type_symbol
_atom_type_description
_atom_type_scat_dispersion_real
_atom_type_scat_dispersion_imag
_atom_type_scat_source
C C 0.0033 0.0016 'International Tables Vol C Tables 4.2.6.8 and 6.1.1.4'
H H 0.0000 0.0000 'International Tables Vol C Tables 4.2.6.8 and 6.1.1.4'
N N 0.0061 0.0033 'International Tables Vol C Tables 4.2.6.8 and 6.1.1.4'
O O 0.0106 0.0060 'International Tables Vol C Tables 4.2.6.8 and 6.1.1.4'
S S 0.1246 0.1234 'International Tables Vol C Tables 4.2.6.8 and 6.1.1.4'

loop_
_geom_angle_atom_site_label_1
_geom_angle_atom_site_label_2
_geom_angle_atom_site_label_3
_geom_angle
C8A S1A C9A 87.5(3)
C13A O1A C16A 115.8(4)
N1A C7A C6A 122.6(5)
N1A C7A H7A 118.7
C6A C7A H7A 118.7
C8A N2A N3A 111.1(4)
C9A N3A N2A 115.4(4)
C2A C1A C6A 120.8(5)
C2A C1A H1A 119.6
C6A C1A H1A 119.6
C1A C2A C3A 119.7(5)
C1A C2A H2A 120.2
C3A C2A H2A 120.2
C4A C3A C2A 120.1(6)
C4A C3A H3A 119.9
C2A C3A H3A 119.9
C3A C4A C5A 120.0(6)
C3A C4A H4A 120.0
C5A C4A H4A 120.0
C4A C5A C6A 121.0(5)
C4A C5A H5A 119.5
C6A C5A H5A 119.5
C1A C6A C5A 118.3(5)
C1A C6A C7A 121.6(5)
C5A C6A C7A 120.0(5)
C7A N1A C8A 120.7(5)
N2A C8A N1A 120.0(5)
N2A C8A S1A 114.0(4)
N1A C8A S1A 125.9(4)
N3A C9A C10A 124.8(5)
N3A C9A S1A 112.0(4)
C10A C9A S1A 123.2(4)
C15A C10A C11A 116.5(5)
C15A C10A C9A 123.6(5)
C11A C10A C9A 119.8(5)
C12A C11A C10A 121.4(5)
C12A C11A H11A 119.3
C10A C11A H11A 119.3
C11A C12A C13A 120.3(5)
C11A C12A H12A 119.9
C13A C12A H12A 119.9
O1A C13A C14A 125.8(5)
O1A C13A C12A 115.1(5)
C14A C13A C12A 119.1(5)
C13A C14A C15A 120.0(5)
C13A C14A H14A 120.0
C15A C14A H14A 120.0
C14A C15A C10A 122.6(5)
C14A C15A H15A 118.7
C10A C15A H15A 118.7
O1A C16A H16C 109.5
O1A C16A H16B 109.5
H16C C16A H16B 109.5
O1A C16A H16A 109.5
H16C C16A H16A 109.5
H16B C16A H16A 109.5
C8B S1B C9B 87.7(2)
C13B O1B C16B 116.5(4)
N1B C7B C6B 123.0(5)
N1B C7B H7B 118.5
C6B C7B H7B 118.5
C8B N2B N3B 112.3(4)
C9B N3B N2B 112.8(4)
C6B C1B C2B 121.5(5)
C6B C1B H1B 119.2
C2B C1B H1B 119.2
C1B C2B C3B 119.3(5)
C1B C2B H2B 120.3
C3B C2B H2B 120.3
C4B C3B C2B 120.1(6)
C4B C3B H3B 119.9
C2B C3B H3B 119.9
C5B C4B C3B 120.3(6)
C5B C4B H4B 119.8
C3B C4B H4B 119.8
C4B C5B C6B 120.6(5)
C4B C5B H5B 119.7
C6B C5B H5B 119.7
C1B C6B C5B 118.1(5)
C1B C6B C7B 120.4(5)
C5B C6B C7B 121.5(5)
C7B N1B C8B 119.1(4)
N2B C8B N1B 118.9(5)
N2B C8B S1B 113.8(4)
N1B C8B S1B 127.3(4)
N3B C9B C10B 123.0(5)
N3B C9B S1B 113.3(4)
C10B C9B S1B 123.7(4)
C15B C10B C11B 118.4(4)
C15B C10B C9B 122.0(5)
C11B C10B C9B 119.5(4)
C12B C11B C10B 120.0(5)
C12B C11B H11B 120.0
C10B C11B H11B 120.0
C11B C12B C13B 120.6(5)
C11B C12B H12B 119.7
C13B C12B H12B 119.7
O1B C13B C14B 123.9(5)
O1B C13B C12B 115.6(4)
C14B C13B C12B 120.5(5)
C15B C14B C13B 118.3(5)
C15B C14B H14B 120.9
C13B C14B H14B 120.9
C10B C15B C14B 122.3(5)
C10B C15B H15B 118.9
C14B C15B H15B 118.9
O1B C16B H16F 109.5
O1B C16B H16E 109.5
H16F C16B H16E 109.5
O1B C16B H16D 109.5
H16F C16B H16D 109.5
H16E C16B H16D 109.5

loop_
_geom_bond_atom_site_label_1
_geom_bond_atom_site_label_2
_geom_bond_distance
S1A C8A 1.737(5)
S1A C9A 1.740(5)
O1A C13A 1.352(6)
O1A C16A 1.439(6)
C7A N1A 1.273(5)
C7A C6A 1.455(6)
C7A H7A 0.9300
N2A C8A 1.306(6)
N2A N3A 1.377(5)
N3A C9A 1.296(6)
C1A C2A 1.370(6)
C1A C6A 1.384(6)
C1A H1A 0.9300
C2A C3A 1.390(7)
C2A H2A 0.9300
C3A C4A 1.360(7)
C3A H3A 0.9300
C4A C5A 1.373(7)
C4A H4A 0.9300
C5A C6A 1.386(6)
C5A H5A 0.9300
N1A C8A 1.381(6)
C9A C10A 1.432(6)
C10A C15A 1.383(6)
C10A C11A 1.407(6)
C11A C12A 1.369(6)
C11A H11A 0.9300
C12A C13A 1.396(6)
C12A H12A 0.9300
C13A C14A 1.372(6)
C14A C15A 1.375(6)
C14A H14A 0.9300
C15A H15A 0.9300
C16A H16C 0.9600
C16A H16B 0.9600
C16A H16A 0.9600
S1B C8B 1.719(5)
S1B C9B 1.727(5)
O1B C13B 1.367(5)
O1B C16B 1.420(5)
C7B N1B 1.278(5)
C7B C6B 1.436(6)
C7B H7B 0.9300
N2B C8B 1.308(6)
N2B N3B 1.384(5)
N3B C9B 1.308(5)
C1B C6B 1.376(6)
C1B C2B 1.381(6)
C1B H1B 0.9300
C2B C3B 1.382(7)
C2B H2B 0.9300
C3B C4B 1.376(7)
C3B H3B 0.9300
C4B C5B 1.367(6)
C4B H4B 0.9300
C5B C6B 1.405(6)
C5B H5B 0.9300
N1B C8B 1.390(6)
C9B C10B 1.466(6)
C10B C15B 1.375(6)
C10B C11B 1.413(6)
C11B C12B 1.363(6)
C11B H11B 0.9300
C12B C13B 1.391(6)
C12B H12B 0.9300
C13B C14B 1.387(6)
C14B C15B 1.385(6)
C14B H14B 0.9300
C15B H15B 0.9300
C16B H16F 0.9600
C16B H16E 0.9600
C16B H16D 0.9600

loop_
_geom_hbond_atom_site_label_D
_geom_hbond_atom_site_label_H
_geom_hbond_atom_site_label_A
_geom_hbond_site_symmetry_A
_geom_hbond_distance_DH
_geom_hbond_distance_HA
_geom_hbond_distance_DA
_geom_hbond_angle_DHA
_geom_hbond_publ_flag
C7A H7A S1A . 0.93 2.73 3.121(5) 106 yes
C7B H7B S1B . 0.93 2.72 3.124(5) 107 yes
C16A H16B N3A 2_344 0.96 2.61 3.547(7) 164 yes

loop_
_geom_torsion_atom_site_label_1
_geom_torsion_atom_site_label_2
_geom_torsion_atom_site_label_3
_geom_torsion_atom_site_label_4
_geom_torsion
C8A N2A N3A C9A 2.6(7)
C6A C1A C2A C3A 0.4(8)
C1A C2A C3A C4A -1.8(8)
C2A C3A C4A C5A 0.8(8)
C3A C4A C5A C6A 1.5(8)
C2A C1A C6A C5A 1.8(8)
C2A C1A C6A C7A -179.1(5)
C4A C5A C6A C1A -2.7(8)
C4A C5A C6A C7A 178.1(5)
N1A C7A C6A C1A 7.9(8)
N1A C7A C6A C5A -173.0(5)
C6A C7A N1A C8A 180.0(4)
N3A N2A C8A N1A -180.0(4)
N3A N2A C8A S1A -3.3(6)
C7A N1A C8A N2A -156.9(5)
C7A N1A C8A S1A 26.9(7)
C9A S1A C8A N2A 2.5(4)
C9A S1A C8A N1A 178.9(5)
N2A N3A C9A C10A 177.4(4)
N2A N3A C9A S1A -0.6(6)
C8A S1A C9A N3A -1.0(4)
C8A S1A C9A C10A -179.1(4)
N3A C9A C10A C15A 166.2(5)
S1A C9A C10A C15A -15.9(7)
N3A C9A C10A C11A -11.0(8)
S1A C9A C10A C11A 166.9(4)
C15A C10A C11A C12A 1.1(7)
C9A C10A C11A C12A 178.5(4)
C10A C11A C12A C13A -0.4(7)
C16A O1A C13A C14A 4.4(8)
C16A O1A C13A C12A -175.6(5)
C11A C12A C13A O1A -179.8(4)
C11A C12A C13A C14A 0.2(8)
O1A C13A C14A C15A 179.2(5)
C12A C13A C14A C15A -0.8(8)
C13A C14A C15A C10A 1.7(8)
C11A C10A C15A C14A -1.8(7)
C9A C10A C15A C14A -179.0(5)
C8B N2B N3B C9B -0.6(7)
C6B C1B C2B C3B -0.6(8)
C1B C2B C3B C4B -0.3(8)
C2B C3B C4B C5B 0.8(9)
C3B C4B C5B C6B -0.4(8)
C2B C1B C6B C5B 1.1(7)
C2B C1B C6B C7B -177.7(5)
C4B C5B C6B C1B -0.6(8)
C4B C5B C6B C7B 178.2(4)
N1B C7B C6B C1B 169.4(5)
N1B C7B C6B C5B -9.3(8)
C6B C7B N1B C8B -177.8(4)
N3B N2B C8B N1B -179.9(4)
N3B N2B C8B S1B 1.3(6)
C7B N1B C8B N2B 152.7(5)
C7B N1B C8B S1B -28.6(7)
C9B S1B C8B N2B -1.2(5)
C9B S1B C8B N1B -179.9(5)
N2B N3B C9B C10B -179.1(4)
N2B N3B C9B S1B -0.3(6)
C8B S1B C9B N3B 0.8(4)
C8B S1B C9B C10B 179.6(4)
N3B C9B C10B C15B 161.7(5)
S1B C9B C10B C15B -17.0(7)
N3B C9B C10B C11B -17.8(7)
S1B C9B C10B C11B 163.5(4)
C15B C10B C11B C12B -0.4(7)
C9B C10B C11B C12B 179.1(4)
C10B C11B C12B C13B 1.1(7)
C16B O1B C13B C14B 1.5(7)
C16B O1B C13B C12B -179.3(5)
C11B C12B C13B O1B 179.7(4)
C11B C12B C13B C14B -1.1(8)
O1B C13B C14B C15B 179.5(4)
C12B C13B C14B C15B 0.4(7)
C11B C10B C15B C14B -0.4(7)
C9B C10B C15B C14B -179.9(4)
C13B C14B C15B C10B 0.4(7)

loop_
_cod_related_entry_id
_cod_related_entry_database
_cod_related_entry_code
1 ChemSpider 24737481
